data_8105672
loop_
_publ_author_name
'Li, Yong'
'Wu, Yun-Deng'
'Wang, Jingjing'

_publ_section_title
;
 The crystal structure of
 4-(3-chloro-4-fluorophenylamino)-7-methoxyquinazolin-6-ol, C15H11ClFN3O2
;
_journal_issue 3
_journal_name_full 'Zeitschrift f\"ur Kristallographie - New Crystal Structures'
_journal_page_first 437
_journal_page_last 438
_journal_paper_doi 10.1515/ncrs-2018-0445
_journal_volume 234
_journal_year 2019
_chemical_formula_moiety 'C15 H11 Cl F N3 O2'
_chemical_formula_sum 'C15 H11 Cl F N3 O2'
_chemical_formula_weight 319.72
_space_group_crystal_system monoclinic
_space_group_IT_number 14
_space_group_name_Hall '-P 2ybc'
_space_group_name_H-M_alt 'P 1 21/c 1'
_atom_sites_solution_hydrogens geom
_atom_sites_solution_primary dual
_cell_angle_alpha 90
_cell_angle_beta 115.861(8)
_cell_angle_gamma 90
_cell_formula_units_Z 4
_cell_length_a 12.9430(8)
_cell_length_b 9.3196(5)
_cell_length_c 12.5959(8)
_cell_measurement_reflns_used 2077
_cell_measurement_temperature 296(2)
_cell_measurement_theta_max 29.2168
_cell_measurement_theta_min 1.7930
_cell_volume 1367.21(17)
_computing_cell_refinement
;
CrysAlisPro, Agilent Technologies,
Version 1.171.35.11 (release 16-05-2011 CrysAlis171 .NET)
(compiled May 16 2011,17:55:39)
;
_computing_data_collection
;
CrysAlisPro, Agilent Technologies,
Version 1.171.35.11 (release 16-05-2011 CrysAlis171 .NET)
(compiled May 16 2011,17:55:39)
;
_computing_data_reduction
;
CrysAlisPro, Agilent Technologies,
Version 1.171.35.11 (release 16-05-2011 CrysAlis171 .NET)
(compiled May 16 2011,17:55:39)
;
_computing_molecular_graphics 'Olex2 (Dolomanov et al., 2009)'
_computing_publication_material 'Olex2 (Dolomanov et al., 2009)'
_computing_structure_refinement 'ShelXL (Sheldrick, 2015)'
_computing_structure_solution 'ShelXT (Sheldrick, 2015)'
_diffrn_ambient_temperature 296.15
_diffrn_detector_area_resol_mean 10.3592
_diffrn_measured_fraction_theta_full 0.998
_diffrn_measured_fraction_theta_max 0.998
_diffrn_measurement_details
;
#__ type_ start__ end____ width___ exp.time_
  1 omega  -10.00   81.00   1.0000   11.0000
omega____ theta____ kappa____ phi______ frames
    -       11.6246   38.0000  150.0000 91

#__ type_ start__ end____ width___ exp.time_
  2 omega  -62.00   20.00   1.0000   11.0000
omega____ theta____ kappa____ phi______ frames
    -       11.6246  -77.0000   30.0000 82
;
_diffrn_measurement_device_type 'Xcalibur, Atlas, Gemini ultra'
_diffrn_measurement_method '\w scans'
_diffrn_orient_matrix_UB_11 -0.0412612000
_diffrn_orient_matrix_UB_12 -0.0067809000
_diffrn_orient_matrix_UB_13 0.0226430000
_diffrn_orient_matrix_UB_21 -0.0424640000
_diffrn_orient_matrix_UB_22 -0.0181179000
_diffrn_orient_matrix_UB_23 -0.0570808000
_diffrn_orient_matrix_UB_31 0.0142882000
_diffrn_orient_matrix_UB_32 -0.0736001000
_diffrn_orient_matrix_UB_33 0.0119778000
_diffrn_radiation_monochromator graphite
_diffrn_radiation_type MoK\a
_diffrn_radiation_wavelength 0.71073
_diffrn_reflns_av_R_equivalents 0.0269
_diffrn_reflns_av_unetI/netI 0.0419
_diffrn_reflns_Laue_measured_fraction_full 0.998
_diffrn_reflns_Laue_measured_fraction_max 0.998
_diffrn_reflns_limit_h_max 13
_diffrn_reflns_limit_h_min -15
_diffrn_reflns_limit_k_max 11
_diffrn_reflns_limit_k_min -9
_diffrn_reflns_limit_l_max 15
_diffrn_reflns_limit_l_min -11
_diffrn_reflns_number 5456
_diffrn_reflns_point_group_measured_fraction_full 0.998
_diffrn_reflns_point_group_measured_fraction_max 0.998
_diffrn_reflns_theta_full 25.242
_diffrn_reflns_theta_max 25.350
_diffrn_reflns_theta_min 2.799
_diffrn_source 'Enhance (Mo) X-ray Source'
_exptl_absorpt_coefficient_mu 0.302
_exptl_absorpt_correction_T_max 1.00000
_exptl_absorpt_correction_T_min 0.92012
_exptl_absorpt_correction_type multi-scan
_exptl_absorpt_process_details
;
CrysAlisPro, Agilent Technologies,
Version 1.171.35.11 (release 16-05-2011 CrysAlis171 .NET)
(compiled May 16 2011,17:55:39)
Empirical absorption correction using spherical harmonics,
 implemented in SCALE3 ABSPACK scaling algorithm.
;
_exptl_crystal_colour colourless
_exptl_crystal_colour_primary colourless
_exptl_crystal_density_diffrn 1.553
_exptl_crystal_description block
_exptl_crystal_F_000 656
_exptl_crystal_size_max 0.23
_exptl_crystal_size_mid 0.2
_exptl_crystal_size_min 0.18
_refine_diff_density_max 0.563
_refine_diff_density_min -0.515
_refine_diff_density_rms 0.057
_refine_ls_extinction_coef .
_refine_ls_extinction_method none
_refine_ls_goodness_of_fit_ref 1.050
_refine_ls_hydrogen_treatment constr
_refine_ls_matrix_type full
_refine_ls_number_parameters 201
_refine_ls_number_reflns 2497
_refine_ls_number_restraints 0
_refine_ls_restrained_S_all 1.050
_refine_ls_R_factor_all 0.0733
_refine_ls_R_factor_gt 0.0512
_refine_ls_shift/su_max 0.000
_refine_ls_shift/su_mean 0.000
_refine_ls_structure_factor_coef Fsqd
_refine_ls_weighting_details 'w=1/[\s^2^(Fo^2^)+(0.0572P)^2^+0.7820P] where P=(Fo^2^+2Fc^2^)/3'
_refine_ls_weighting_scheme calc
_refine_ls_wR_factor_gt 0.1200
_refine_ls_wR_factor_ref 0.1359
_reflns_Friedel_coverage 0.000
_reflns_Friedel_fraction_full .
_reflns_Friedel_fraction_max .
_reflns_number_gt 1838
_reflns_number_total 2497
_reflns_threshold_expression 'I > 2\s(I)'
_cod_data_source_file suppl_ncrs-2018-0445_suppl.cif
_cod_data_source_block c4
_cod_original_cell_volume 1367.21(16)
_cod_database_code 8105672
_chemical_oxdiff_formula 'c h n o s cl'
_shelx_space_group_comment
;
The symmetry employed for this shelxl refinement is uniquely defined
by the following loop, which should always be used as a source of
symmetry information in preference to the above space-group names.
They are only intended as comments.
;
_shelx_estimated_absorpt_t_max 0.948
_shelx_estimated_absorpt_t_min 0.934
_reflns_odcompleteness_completeness 99.63
_reflns_odcompleteness_iscentric 1
_reflns_odcompleteness_theta 26.32
_olex2_refinement_description
;
1. Fixed Uiso
 At 1.2 times of:
  All C(H) groups, All N(H) groups
 At 1.5 times of:
  All C(H,H,H) groups, All O(H) groups
2.a Aromatic/amide H refined with riding coordinates:
 N1(H1A), C1(H1B), C4(H4), C8(H8), C11(H11), C14(H14), C15(H15)
2.b Idealised Me refined as rotating group:
 C9(H9A,H9B,H9C)
2.c Idealised tetrahedral OH refined as rotating group:
 O1(H1)
;

loop_
_space_group_symop_operation_xyz
'x, y, z'
'-x, y+1/2, -z+1/2'
'-x, -y, -z'
'x, -y-1/2, z-1/2'

loop_
_atom_site_label
_atom_site_type_symbol
_atom_site_fract_x
_atom_site_fract_y
_atom_site_fract_z
_atom_site_U_iso_or_equiv
_atom_site_adp_type
_atom_site_occupancy
_atom_site_site_symmetry_order
_atom_site_calc_flag
_atom_site_refinement_flags_posn
_atom_site_refinement_flags_adp
_atom_site_refinement_flags_occupancy
_atom_site_disorder_assembly
_atom_site_disorder_group
Cl1 Cl -0.14134(8) 0.71513(12) 0.27001(8) 0.0732(3) Uani 1 1 d . . . . .
F1 F -0.10006(19) 0.8728(2) 0.4855(2) 0.0848(7) Uani 1 1 d . . . . .
O1 O 0.53829(16) 0.0694(2) 0.72281(15) 0.0408(5) Uani 1 1 d . . . . .
H1 H 0.496095 0.075128 0.755842 0.061 Uiso 1 1 calc GR . . . .
O2 O 0.65394(15) 0.0681(2) 0.59872(15) 0.0393(5) Uani 1 1 d . . . . .
N1 N 0.24197(18) 0.4831(2) 0.54733(18) 0.0363(5) Uani 1 1 d . . . . .
H1A H 0.266363 0.434263 0.611614 0.044 Uiso 1 1 calc R . . . .
N2 N 0.25849(18) 0.5312(2) 0.37509(18) 0.0341(5) Uani 1 1 d . . . . .
N3 N 0.40419(18) 0.4236(2) 0.33419(17) 0.0326(5) Uani 1 1 d . . . . .
C1 C 0.4136(2) 0.2574(3) 0.6049(2) 0.0320(6) Uani 1 1 d . . . . .
H1B H 0.374911 0.260870 0.652099 0.038 Uiso 1 1 calc R . . . .
C2 C 0.5028(2) 0.1633(3) 0.6317(2) 0.0300(6) Uani 1 1 d . . . . .
C3 C 0.5634(2) 0.1599(3) 0.5606(2) 0.0297(6) Uani 1 1 d . . . . .
C4 C 0.5297(2) 0.2450(3) 0.4629(2) 0.0317(6) Uani 1 1 d . . . . .
H4 H 0.568296 0.240384 0.415601 0.038 Uiso 1 1 calc R . . . .
C5 C 0.4365(2) 0.3396(3) 0.4339(2) 0.0278(6) Uani 1 1 d . . . . .
C6 C 0.3798(2) 0.3492(3) 0.5061(2) 0.0276(6) Uani 1 1 d . . . . .
C7 C 0.2917(2) 0.4551(3) 0.4738(2) 0.0296(6) Uani 1 1 d . . . . .
C8 C 0.3174(2) 0.5091(3) 0.3114(2) 0.0355(6) Uani 1 1 d . . . . .
H8 H 0.292991 0.561553 0.241828 0.043 Uiso 1 1 calc R . . . .
C9 C 0.7270(2) 0.0731(3) 0.5407(3) 0.0473(8) Uani 1 1 d . . . . .
H9A H 0.684979 0.042643 0.460252 0.071 Uiso 1 1 calc GR . . . .
H9B H 0.791479 0.010546 0.580295 0.071 Uiso 1 1 calc GR . . . .
H9C H 0.753846 0.169515 0.542337 0.071 Uiso 1 1 calc GR . . . .
C10 C 0.1544(2) 0.5843(3) 0.5284(2) 0.0319(6) Uani 1 1 d . . . . .
C11 C 0.0613(2) 0.5999(3) 0.4194(2) 0.0358(6) Uani 1 1 d . . . . .
H11 H 0.056040 0.544725 0.355754 0.043 Uiso 1 1 calc R . . . .
C12 C -0.0235(2) 0.6971(3) 0.4056(3) 0.0438(7) Uani 1 1 d . . . . .
C13 C -0.0164(3) 0.7770(3) 0.5003(3) 0.0510(8) Uani 1 1 d . . . . .
C14 C 0.0740(3) 0.7611(3) 0.6092(3) 0.0545(8) Uani 1 1 d . . . . .
H14 H 0.077737 0.815198 0.672837 0.065 Uiso 1 1 calc R . . . .
C15 C 0.1599(2) 0.6636(3) 0.6236(2) 0.0434(7) Uani 1 1 d . . . . .
H15 H 0.221345 0.651379 0.697383 0.052 Uiso 1 1 calc R . . . .

loop_
_atom_site_aniso_label
_atom_site_aniso_U_11
_atom_site_aniso_U_22
_atom_site_aniso_U_33
_atom_site_aniso_U_23
_atom_site_aniso_U_13
_atom_site_aniso_U_12
Cl1 0.0562(5) 0.0952(7) 0.0592(5) 0.0186(5) 0.0169(4) 0.0328(5)
F1 0.0780(14) 0.0765(14) 0.1092(17) -0.0020(13) 0.0493(13) 0.0398(12)
O1 0.0418(11) 0.0514(12) 0.0401(10) 0.0130(9) 0.0281(9) 0.0138(9)
O2 0.0356(10) 0.0468(11) 0.0467(11) 0.0043(9) 0.0282(9) 0.0088(9)
N1 0.0352(12) 0.0475(14) 0.0324(11) 0.0075(10) 0.0205(10) 0.0127(11)
N2 0.0361(12) 0.0388(12) 0.0329(11) 0.0025(10) 0.0202(10) 0.0013(10)
N3 0.0355(12) 0.0372(12) 0.0317(11) -0.0003(9) 0.0207(10) -0.0019(10)
C1 0.0315(13) 0.0402(15) 0.0319(13) -0.0013(11) 0.0210(11) 0.0002(12)
C2 0.0307(13) 0.0350(14) 0.0289(12) 0.0004(11) 0.0171(11) -0.0021(12)
C3 0.0272(13) 0.0311(13) 0.0347(13) -0.0051(11) 0.0171(11) -0.0014(11)
C4 0.0321(14) 0.0380(14) 0.0332(13) -0.0045(11) 0.0220(11) -0.0034(12)
C5 0.0314(13) 0.0286(13) 0.0285(12) -0.0049(10) 0.0179(11) -0.0063(11)
C6 0.0270(12) 0.0293(13) 0.0305(12) -0.0023(11) 0.0160(10) -0.0023(11)
C7 0.0278(12) 0.0342(14) 0.0309(13) -0.0058(11) 0.0166(10) -0.0043(11)
C8 0.0402(15) 0.0388(15) 0.0307(13) 0.0023(12) 0.0185(12) -0.0004(13)
C9 0.0421(16) 0.0536(18) 0.0629(19) 0.0030(15) 0.0383(15) 0.0100(14)
C10 0.0313(13) 0.0340(14) 0.0375(14) 0.0023(11) 0.0217(11) 0.0008(11)
C11 0.0361(14) 0.0384(15) 0.0399(14) 0.0023(12) 0.0231(12) 0.0043(12)
C12 0.0393(16) 0.0446(17) 0.0517(17) 0.0111(14) 0.0237(14) 0.0087(14)
C13 0.0466(18) 0.0418(17) 0.074(2) 0.0001(16) 0.0355(17) 0.0156(15)
C14 0.0560(19) 0.055(2) 0.063(2) -0.0194(16) 0.0364(17) 0.0011(17)
C15 0.0391(15) 0.0520(18) 0.0421(15) -0.0079(14) 0.0206(13) 0.0012(14)

loop_
_atom_type_symbol
_atom_type_description
_atom_type_scat_dispersion_real
_atom_type_scat_dispersion_imag
_atom_type_scat_source
C C 0.0033 0.0016 'International Tables Vol C Tables 4.2.6.8 and 6.1.1.4'
H H 0.0000 0.0000 'International Tables Vol C Tables 4.2.6.8 and 6.1.1.4'
Cl Cl 0.1484 0.1585 'International Tables Vol C Tables 4.2.6.8 and 6.1.1.4'
F F 0.0171 0.0103 'International Tables Vol C Tables 4.2.6.8 and 6.1.1.4'
N N 0.0061 0.0033 'International Tables Vol C Tables 4.2.6.8 and 6.1.1.4'
O O 0.0106 0.0060 'International Tables Vol C Tables 4.2.6.8 and 6.1.1.4'

loop_
_geom_angle_atom_site_label_1
_geom_angle_atom_site_label_2
_geom_angle_atom_site_label_3
_geom_angle
_geom_angle_site_symmetry_1
_geom_angle_site_symmetry_3
C2 O1 H1 109.5 . .
C3 O2 C9 117.5(2) . .
C7 N1 H1A 116.7 . .
C7 N1 C10 126.5(2) . .
C10 N1 H1A 116.7 . .
C7 N2 C8 116.1(2) . .
C8 N3 C5 115.9(2) . .
C2 C1 H1B 119.7 . .
C2 C1 C6 120.6(2) . .
C6 C1 H1B 119.7 . .
O1 C2 C1 124.1(2) . .
O1 C2 C3 116.2(2) . .
C1 C2 C3 119.7(2) . .
O2 C3 C2 114.8(2) . .
O2 C3 C4 124.8(2) . .
C4 C3 C2 120.4(2) . .
C3 C4 H4 120.1 . .
C3 C4 C5 119.9(2) . .
C5 C4 H4 120.1 . .
N3 C5 C4 118.5(2) . .
N3 C5 C6 121.3(2) . .
C6 C5 C4 120.3(2) . .
C1 C6 C7 124.9(2) . .
C5 C6 C1 119.1(2) . .
C5 C6 C7 116.0(2) . .
N1 C7 C6 119.6(2) . .
N2 C7 N1 118.5(2) . .
N2 C7 C6 121.9(2) . .
N2 C8 H8 115.8 . .
N3 C8 N2 128.5(2) . .
N3 C8 H8 115.8 . .
O2 C9 H9A 109.5 . .
O2 C9 H9B 109.5 . .
O2 C9 H9C 109.5 . .
H9A C9 H9B 109.5 . .
H9A C9 H9C 109.5 . .
H9B C9 H9C 109.5 . .
C11 C10 N1 121.7(2) . .
C15 C10 N1 118.5(2) . .
C15 C10 C11 119.8(2) . .
C10 C11 H11 120.1 . .
C12 C11 C10 119.8(3) . .
C12 C11 H11 120.1 . .
C11 C12 Cl1 120.0(2) . .
C11 C12 C13 120.0(3) . .
C13 C12 Cl1 120.0(2) . .
F1 C13 C12 119.4(3) . .
F1 C13 C14 119.5(3) . .
C14 C13 C12 121.0(3) . .
C13 C14 H14 120.4 . .
C13 C14 C15 119.2(3) . .
C15 C14 H14 120.4 . .
C10 C15 C14 120.2(3) . .
C10 C15 H15 119.9 . .
C14 C15 H15 119.9 . .

loop_
_geom_bond_atom_site_label_1
_geom_bond_atom_site_label_2
_geom_bond_distance
_geom_bond_site_symmetry_2
Cl1 C12 1.732(3) .
F1 C13 1.352(3) .
O1 H1 0.8200 .
O1 C2 1.353(3) .
O2 C3 1.358(3) .
O2 C9 1.427(3) .
N1 H1A 0.8600 .
N1 C7 1.365(3) .
N1 C10 1.412(3) .
N2 C7 1.329(3) .
N2 C8 1.342(3) .
N3 C5 1.380(3) .
N3 C8 1.303(3) .
C1 H1B 0.9300 .
C1 C2 1.369(4) .
C1 C6 1.413(3) .
C2 C3 1.426(3) .
C3 C4 1.366(3) .
C4 H4 0.9300 .
C4 C5 1.408(4) .
C5 C6 1.398(3) .
C6 C7 1.427(3) .
C8 H8 0.9300 .
C9 H9A 0.9600 .
C9 H9B 0.9600 .
C9 H9C 0.9600 .
C10 C11 1.384(4) .
C10 C15 1.383(4) .
C11 H11 0.9300 .
C11 C12 1.374(4) .
C12 C13 1.375(4) .
C13 C14 1.368(5) .
C14 H14 0.9300 .
C14 C15 1.385(4) .
C15 H15 0.9300 .
